data_1505405
loop_
_publ_author_name
'Zajac, Marian'
'Peters, Ren\'e'

_publ_section_title
;
 Catalytic asymmetric formation of beta-sultams.
;
_journal_issue 10
_journal_name_full 'Organic letters'
_journal_page_first 2007
_journal_page_last 2010
_journal_paper_doi 10.1021/ol070644c
_journal_volume 9
_journal_year 2007
_chemical_absolute_configuration ad
_chemical_formula_moiety 'C13 H16 Cl3 N O4 S2'
_chemical_formula_sum 'C13 H16 Cl3 N O4 S2'
_chemical_formula_weight 420.74
_chemical_name_systematic
;
  ?
;
_space_group_IT_number 19
_symmetry_cell_setting orthorhombic
_symmetry_space_group_name_Hall 'P 2ac 2ab'
_symmetry_space_group_name_H-M 'P 21 21 21'
_atom_sites_solution_hydrogens geom
_atom_sites_solution_primary direct
_atom_sites_solution_secondary difmap
_audit_creation_method SHELXL-97
_cell_angle_alpha 90.00
_cell_angle_beta 90.00
_cell_angle_gamma 90.00
_cell_formula_units_Z 4
_cell_length_a 8.7448(2)
_cell_length_b 13.9102(3)
_cell_length_c 14.4931(3)
_cell_measurement_reflns_used 7284
_cell_measurement_temperature 220(2)
_cell_measurement_theta_max 27.47
_cell_measurement_theta_min 2.03
_cell_volume 1762.97(7)
_computing_cell_refinement 'HKL Scalepack (Otwinowski & Minor 1997)'
_computing_data_collection 'Kappa CCD'
_computing_data_reduction 'Denzo + Scalepak (Otwinowski & Minor, 1997)'
_computing_molecular_graphics 'ORTEP (Johnson,1976)'
_computing_publication_material SHELXL97
_computing_structure_refinement 'SHELXL97 (Sheldrick, 1997)'
_computing_structure_solution 'SIR97 (Altomare et Al., 1997)'
_diffrn_ambient_temperature 220(2)
_diffrn_measured_fraction_theta_full 0.998
_diffrn_measured_fraction_theta_max 0.998
_diffrn_measurement_device_type 'Kappa CCD'
_diffrn_measurement_method CCD
_diffrn_radiation_monochromator graphite
_diffrn_radiation_source 'fine-focus sealed tube'
_diffrn_radiation_type MoK\a
_diffrn_radiation_wavelength 0.7107
_diffrn_reflns_av_R_equivalents 0.0000
_diffrn_reflns_av_sigmaI/netI 0.0373
_diffrn_reflns_limit_h_max 11
_diffrn_reflns_limit_h_min -11
_diffrn_reflns_limit_k_max 18
_diffrn_reflns_limit_k_min -17
_diffrn_reflns_limit_l_max 18
_diffrn_reflns_limit_l_min -18
_diffrn_reflns_number 4031
_diffrn_reflns_theta_full 27.47
_diffrn_reflns_theta_max 27.47
_diffrn_reflns_theta_min 2.03
_exptl_absorpt_coefficient_mu 0.773
_exptl_absorpt_correction_type none
_exptl_crystal_colour colorless
_exptl_crystal_density_diffrn 1.585
_exptl_crystal_density_method 'not measured'
_exptl_crystal_description 'Cut fragment'
_exptl_crystal_F_000 864
_exptl_crystal_size_max 0.31
_exptl_crystal_size_mid 0.26
_exptl_crystal_size_min 0.24
_refine_diff_density_max 0.257
_refine_diff_density_min -0.273
_refine_diff_density_rms 0.081
_refine_ls_abs_structure_details 'Flack H D (1983), Acta Cryst. A39, 876-881'
_refine_ls_abs_structure_Flack -0.01(6)
_refine_ls_extinction_coef 0.0250(14)
_refine_ls_extinction_expression Fc^*^=kFc[1+0.001xFc^2^\l^3^/sin(2\q)]^-1/4^
_refine_ls_extinction_method SHELXL97
_refine_ls_goodness_of_fit_ref 1.070
_refine_ls_hydrogen_treatment riding
_refine_ls_matrix_type full
_refine_ls_number_parameters 227
_refine_ls_number_reflns 4031
_refine_ls_number_restraints 0
_refine_ls_restrained_S_all 1.070
_refine_ls_R_factor_all 0.0335
_refine_ls_R_factor_gt 0.0305
_refine_ls_shift/su_max 0.010
_refine_ls_shift/su_mean 0.005
_refine_ls_structure_factor_coef Fsqd
_refine_ls_weighting_details 'calc w=1/[\s^2^(Fo^2^)+(0.0448P)^2^+0.3157P] where P=(Fo^2^+2Fc^2^)/3'
_refine_ls_weighting_scheme calc
_refine_ls_wR_factor_gt 0.0803
_refine_ls_wR_factor_ref 0.0827
_reflns_number_gt 3822
_reflns_number_total 4031
_reflns_threshold_expression >2sigma(I)
_cod_data_source_file ol070644csi20070316_090029.cif
_cod_data_source_block zajac1_P_06
_cod_depositor_comments
;
The following automatic conversions were performed:

'_symmetry_cell_setting' value 'Orthorhombic' changed to
'orthorhombic' according to
/home/saulius/struct/CIF-dictionaries/cif_core.dic dictionary named
'cif_core.dic' version 2.4.1 from 2010-06-29.

Automatic conversion script
Id: cif_fix_values 1715 2011-07-08 13:25:40Z adriana 
;
_cod_database_code 1505405

loop_
_symmetry_equiv_pos_as_xyz
'x, y, z'
'-x+1/2, -y, z+1/2'
'-x, y+1/2, -z+1/2'
'x+1/2, -y+1/2, -z'

loop_
_atom_site_label
_atom_site_type_symbol
_atom_site_fract_x
_atom_site_fract_y
_atom_site_fract_z
_atom_site_U_iso_or_equiv
_atom_site_adp_type
_atom_site_occupancy
_atom_site_calc_flag
_atom_site_refinement_flags
S1 S 0.64161(6) 0.09120(3) 0.44870(3) 0.02473(12) Uani 1 d .
N2 N 0.5576(2) 0.17354(12) 0.37900(12) 0.0265(4) Uani 1 d .
C3 C 0.4079(2) 0.17465(14) 0.42700(14) 0.0263(4) Uani 1 d .
H3A H 0.3864 0.2402 0.4502 0.042(7) Uiso 1 calc R
C4 C 0.4643(2) 0.10945(15) 0.50849(14) 0.0265(4) Uani 1 d .
H4A H 0.4857 0.1522 0.5616 0.032(6) Uiso 1 calc R
O5 O 0.6571(2) 0.00075(11) 0.40310(11) 0.0352(4) Uani 1 d .
O6 O 0.77199(18) 0.12712(11) 0.49730(11) 0.0326(3) Uani 1 d .
C7 C 0.3843(3) 0.02051(16) 0.54597(15) 0.0335(5) Uani 1 d .
H7A H 0.3606 -0.0231 0.4948 0.052(8) Uiso 1 calc R
H7B H 0.2876 0.0395 0.5749 0.043(8) Uiso 1 calc R
C8 C 0.4833(3) -0.03233(17) 0.61692(15) 0.0363(5) Uani 1 d .
H8A H 0.4253 -0.0871 0.6410 0.048(8) Uiso 1 calc R
H8B H 0.5739 -0.0579 0.5855 0.031(6) Uiso 1 calc R
C9 C 0.5355(3) 0.0292(2) 0.69766(16) 0.0425(6) Uani 1 d .
H9A H 0.6204 0.0693 0.6785 0.061(9) Uiso 1 calc R
H9B H 0.5677 -0.0120 0.7480 0.053(8) Uiso 1 calc R
H9C H 0.4516 0.0696 0.7180 0.043(8) Uiso 1 calc R
C10 C 0.2740(3) 0.14002(15) 0.36657(16) 0.0301(4) Uani 1 d .
Cl11 Cl 0.31639(6) 0.03122(4) 0.30815(4) 0.03672(14) Uani 1 d .
Cl12 Cl 0.23348(8) 0.22944(5) 0.28249(4) 0.04412(16) Uani 1 d .
Cl13 Cl 0.10969(6) 0.12676(5) 0.43589(4) 0.04223(15) Uani 1 d .
S14 S 0.64096(7) 0.25581(4) 0.31185(4) 0.03279(14) Uani 1 d .
O15 O 0.5758(3) 0.34697(12) 0.33340(11) 0.0472(5) Uani 1 d .
O16 O 0.8004(2) 0.23868(15) 0.32452(13) 0.0511(5) Uani 1 d .
C17 C 0.5885(3) 0.22349(16) 0.19894(14) 0.0318(4) Uani 1 d .
C18 C 0.5173(3) 0.29163(17) 0.14378(16) 0.0413(6) Uani 1 d .
H18A H 0.4945 0.3531 0.1669 0.056(9) Uiso 1 calc R
C19 C 0.4807(4) 0.2669(2) 0.05381(17) 0.0486(7) Uani 1 d .
H19A H 0.4325 0.3124 0.0157 0.085(12) Uiso 1 calc R
C20 C 0.5138(4) 0.1761(2) 0.01885(17) 0.0448(6) Uani 1 d .
C21 C 0.5816(4) 0.1096(2) 0.07642(18) 0.0478(6) Uani 1 d .
H21A H 0.6027 0.0477 0.0538 0.073(10) Uiso 1 calc R
C22 C 0.6195(3) 0.13205(19) 0.16698(17) 0.0414(6) Uani 1 d .
H22A H 0.6653 0.0860 0.2056 0.071(11) Uiso 1 calc R
C23 C 0.4778(5) 0.1507(3) -0.0802(2) 0.0684(10) Uani 1 d .
H23A H 0.4705 0.2091 -0.1165 0.095(14) Uiso 1 calc R
H23B H 0.3813 0.1164 -0.0828 0.127(19) Uiso 1 calc R
H23C H 0.5584 0.1103 -0.1048 0.14(2) Uiso 1 calc R

loop_
_atom_site_aniso_label
_atom_site_aniso_U_11
_atom_site_aniso_U_22
_atom_site_aniso_U_33
_atom_site_aniso_U_23
_atom_site_aniso_U_13
_atom_site_aniso_U_12
S1 0.0214(2) 0.0266(2) 0.0262(2) -0.00087(18) -0.00065(19) -0.00072(19)
N2 0.0205(8) 0.0299(9) 0.0291(8) 0.0043(7) -0.0001(7) -0.0004(7)
C3 0.0223(9) 0.0259(9) 0.0308(10) -0.0024(8) 0.0006(8) 0.0010(8)
C4 0.0249(10) 0.0290(10) 0.0258(9) -0.0019(8) 0.0022(8) 0.0001(8)
O5 0.0340(9) 0.0299(7) 0.0419(8) -0.0078(6) 0.0017(7) 0.0036(7)
O6 0.0231(7) 0.0383(8) 0.0365(8) -0.0010(6) -0.0055(6) -0.0030(7)
C7 0.0319(11) 0.0368(11) 0.0318(10) -0.0021(9) 0.0055(9) -0.0088(9)
C8 0.0417(13) 0.0362(11) 0.0308(10) 0.0042(9) 0.0049(10) -0.0032(11)
C9 0.0492(15) 0.0472(13) 0.0309(11) -0.0016(11) 0.0000(11) 0.0003(12)
C10 0.0224(10) 0.0333(11) 0.0344(11) -0.0038(9) -0.0013(9) 0.0040(9)
Cl11 0.0307(3) 0.0390(3) 0.0404(3) -0.0122(2) -0.0045(2) 0.0008(2)
Cl12 0.0367(3) 0.0482(3) 0.0474(3) 0.0074(3) -0.0101(3) 0.0074(3)
Cl13 0.0223(3) 0.0530(3) 0.0513(3) -0.0053(3) 0.0061(2) 0.0018(2)
S14 0.0339(3) 0.0347(3) 0.0298(2) 0.0048(2) -0.0038(2) -0.0103(2)
O15 0.0758(14) 0.0282(8) 0.0374(8) -0.0020(7) -0.0098(9) -0.0074(9)
O16 0.0302(9) 0.0763(13) 0.0469(10) 0.0193(10) -0.0053(8) -0.0185(9)
C17 0.0331(11) 0.0359(11) 0.0264(9) 0.0027(9) -0.0002(9) -0.0024(9)
C18 0.0588(17) 0.0301(11) 0.0350(11) 0.0054(9) -0.0055(12) -0.0044(11)
C19 0.0682(18) 0.0426(13) 0.0350(11) 0.0110(11) -0.0134(13) -0.0052(13)
C20 0.0540(16) 0.0504(14) 0.0301(11) -0.0022(11) 0.0039(11) -0.0103(13)
C21 0.0552(16) 0.0471(15) 0.0412(13) -0.0123(11) 0.0060(13) 0.0093(13)
C22 0.0435(14) 0.0431(12) 0.0376(12) 0.0011(10) 0.0029(11) 0.0114(11)
C23 0.099(3) 0.072(2) 0.0342(14) -0.0045(14) -0.0079(16) -0.018(2)

loop_
_atom_type_symbol
_atom_type_description
_atom_type_scat_dispersion_real
_atom_type_scat_dispersion_imag
_atom_type_scat_source
C C 0.0033 0.0016 'International Tables Vol C Tables 4.2.6.8 and 6.1.1.4'
H H 0.0000 0.0000 'International Tables Vol C Tables 4.2.6.8 and 6.1.1.4'
N N 0.0061 0.0033 'International Tables Vol C Tables 4.2.6.8 and 6.1.1.4'
O O 0.0106 0.0060 'International Tables Vol C Tables 4.2.6.8 and 6.1.1.4'
Cl Cl 0.1484 0.1585 'International Tables Vol C Tables 4.2.6.8 and 6.1.1.4'
S S 0.1246 0.1234 'International Tables Vol C Tables 4.2.6.8 and 6.1.1.4'

loop_
_geom_angle_atom_site_label_1
_geom_angle_atom_site_label_2
_geom_angle_atom_site_label_3
_geom_angle
O5 S1 O6 117.38(10)
O5 S1 N2 111.16(9)
O6 S1 N2 113.76(9)
O5 S1 C4 115.50(10)
O6 S1 C4 113.67(9)
N2 S1 C4 79.51(9)
C3 N2 S14 130.67(14)
C3 N2 S1 96.32(12)
S14 N2 S1 128.43(11)
N2 C3 C10 113.67(16)
N2 C3 C4 93.99(15)
C10 C3 C4 119.12(17)
C7 C4 C3 126.45(18)
C7 C4 S1 117.06(15)
C3 C4 S1 89.42(12)
C4 C7 C8 111.68(19)
C9 C8 C7 114.6(2)
C3 C10 Cl13 109.18(15)
C3 C10 Cl11 112.29(14)
Cl13 C10 Cl11 110.69(12)
C3 C10 Cl12 108.82(14)
Cl13 C10 Cl12 107.56(12)
Cl11 C10 Cl12 108.16(12)
O15 S14 O16 120.76(13)
O15 S14 N2 107.91(11)
O16 S14 N2 103.72(10)
O15 S14 C17 109.11(11)
O16 S14 C17 109.39(12)
N2 S14 C17 104.69(10)
C22 C17 C18 121.6(2)
C22 C17 S14 119.78(18)
C18 C17 S14 118.60(18)
C19 C18 C17 118.5(2)
C18 C19 C20 121.3(2)
C21 C20 C19 118.5(2)
C21 C20 C23 120.5(3)
C19 C20 C23 121.0(3)
C20 C21 C22 121.6(2)
C17 C22 C21 118.5(2)

loop_
_geom_bond_atom_site_label_1
_geom_bond_atom_site_label_2
_geom_bond_distance
S1 O5 1.4276(15)
S1 O6 1.4303(16)
S1 N2 1.6946(17)
S1 C4 1.794(2)
N2 C3 1.483(3)
N2 S14 1.6696(18)
C3 C10 1.540(3)
C3 C4 1.569(3)
C4 C7 1.522(3)
C7 C8 1.532(3)
C8 C9 1.520(3)
C10 Cl13 1.763(2)
C10 Cl11 1.773(2)
C10 Cl12 1.777(2)
S14 O15 1.4250(19)
S14 O16 1.426(2)
S14 C17 1.758(2)
C17 C22 1.381(3)
C17 C18 1.388(3)
C18 C19 1.386(4)
C19 C20 1.392(4)
C20 C21 1.379(4)
C20 C23 1.511(4)
C21 C22 1.389(4)

loop_
_geom_torsion_atom_site_label_1
_geom_torsion_atom_site_label_2
_geom_torsion_atom_site_label_3
_geom_torsion_atom_site_label_4
_geom_torsion
O5 S1 N2 C3 106.98(13)
O6 S1 N2 C3 -117.84(13)
C4 S1 N2 C3 -6.46(12)
O5 S1 N2 S14 -95.37(15)
O6 S1 N2 S14 39.81(17)
C4 S1 N2 S14 151.19(15)
S14 N2 C3 C10 86.1(2)
S1 N2 C3 C10 -116.99(15)
S14 N2 C3 C4 -149.59(16)
S1 N2 C3 C4 7.28(14)
N2 C3 C4 C7 -130.8(2)
C10 C3 C4 C7 -10.8(3)
N2 C3 C4 S1 -6.84(13)
C10 C3 C4 S1 113.13(17)
O5 S1 C4 C7 28.95(19)
O6 S1 C4 C7 -111.00(17)
N2 S1 C4 C7 137.51(17)
O5 S1 C4 C3 -102.50(13)
O6 S1 C4 C3 117.55(12)
N2 S1 C4 C3 6.07(11)
C3 C4 C7 C8 172.37(19)
S1 C4 C7 C8 61.1(2)
C4 C7 C8 C9 55.8(3)
N2 C3 C10 Cl13 170.88(14)
C4 C3 C10 Cl13 61.5(2)
N2 C3 C10 Cl11 47.7(2)
C4 C3 C10 Cl11 -61.6(2)
N2 C3 C10 Cl12 -71.98(19)
C4 C3 C10 Cl12 178.68(15)
C3 N2 S14 O15 22.7(2)
S1 N2 S14 O15 -127.43(14)
C3 N2 S14 O16 151.90(18)
S1 N2 S14 O16 1.79(17)
C3 N2 S14 C17 -93.44(19)
S1 N2 S14 C17 116.45(14)
O15 S14 C17 C22 -170.7(2)
O16 S14 C17 C22 55.2(2)
N2 S14 C17 C22 -55.4(2)
O15 S14 C17 C18 9.7(2)
O16 S14 C17 C18 -124.4(2)
N2 S14 C17 C18 125.0(2)
C22 C17 C18 C19 -1.7(4)
S14 C17 C18 C19 177.9(2)
C17 C18 C19 C20 0.1(5)
C18 C19 C20 C21 1.3(5)
C18 C19 C20 C23 -178.1(3)
C19 C20 C21 C22 -1.2(5)
C23 C20 C21 C22 178.3(3)
C18 C17 C22 C21 1.8(4)
S14 C17 C22 C21 -177.8(2)
C20 C21 C22 C17 -0.3(4)

loop_
_cod_related_entry_id
_cod_related_entry_database
_cod_related_entry_code
1 ChemSpider 21199558
